data_2228706
loop_
_publ_author_name
'Sithole, Sicelo V.'
'Staples, Richard J.'
'van Zyl, Werner E.'

_publ_section_title
;
 [\m-Bis(diphenylphosphanyl)acetonitrile-\k^2^<i>P</i>:<i>P</i>]bis[chloridogold(I)]
;
_journal_coeditor_code FJ2370
_journal_issue 1
_journal_name_full 'Acta Crystallographica Section E'
_journal_page_first m64
_journal_paper_doi 10.1107/S1600536810049834
_journal_volume 67
_journal_year 2011
_chemical_formula_iupac '[Au2 Cl2 (C26 H21 N P2)]'
_chemical_formula_moiety 'C26 H21 Au2 Cl2 N P2'
_chemical_formula_sum 'C26 H21 Au2 Cl2 N P2'
_chemical_formula_weight 874.21
_chemical_name_systematic
;
[\m-Bis(diphenylphosphanyl)acetonitrile-
\k^2^<i>P</i>:<i>P</i>]bis[chloridogold(I)]
;
_space_group_IT_number 33
_symmetry_cell_setting orthorhombic
_symmetry_space_group_name_Hall 'P 2c -2n'
_symmetry_space_group_name_H-M 'P n a 21'
_atom_sites_solution_hydrogens geom
_atom_sites_solution_primary direct
_atom_sites_solution_secondary difmap
_cell_angle_alpha 90.00
_cell_angle_beta 90.00
_cell_angle_gamma 90.00
_cell_formula_units_Z 4
_cell_length_a 13.9062(8)
_cell_length_b 12.6837(7)
_cell_length_c 14.7938(8)
_cell_measurement_reflns_used 9778
_cell_measurement_temperature 173(2)
_cell_measurement_theta_max 25.29
_cell_measurement_theta_min 2.57
_cell_volume 2609.4(3)
_computing_cell_refinement 'APEX2 (Bruker, 2009)'
_computing_data_collection 'COSMO (Bruker, 2009)'
_computing_data_reduction 'SAINT (Bruker, 2009)'
_computing_molecular_graphics 'SHELXTL (Sheldrick, 2008)'
_computing_publication_material 'SHELXTL (Sheldrick, 2008)'
_computing_structure_refinement 'SHELXL97 (Sheldrick, 2008)'
_computing_structure_solution 'SHELXS97 (Sheldrick, 2008)'
_diffrn_ambient_temperature 173(2)
_diffrn_detector_area_resol_mean 836.6
_diffrn_measured_fraction_theta_full 1.000
_diffrn_measured_fraction_theta_max 1.000
_diffrn_measurement_device_type 'Bruker APEXII CCD'
_diffrn_measurement_method '\w and \f 0.5\%'
_diffrn_radiation_monochromator graphite
_diffrn_radiation_type MoK\a
_diffrn_radiation_wavelength 0.71073
_diffrn_reflns_av_R_equivalents 0.0594
_diffrn_reflns_av_sigmaI/netI 0.0437
_diffrn_reflns_limit_h_max 16
_diffrn_reflns_limit_h_min -16
_diffrn_reflns_limit_k_max 15
_diffrn_reflns_limit_k_min -15
_diffrn_reflns_limit_l_max 17
_diffrn_reflns_limit_l_min -17
_diffrn_reflns_number 35892
_diffrn_reflns_theta_full 25.35
_diffrn_reflns_theta_max 25.35
_diffrn_reflns_theta_min 2.11
_exptl_absorpt_coefficient_mu 11.575
_exptl_absorpt_correction_T_max 0.2159
_exptl_absorpt_correction_T_min 0.1889
_exptl_absorpt_correction_type multi-scan
_exptl_absorpt_process_details '(SADABS; Bruker, 2009)'
_exptl_crystal_colour colourless
_exptl_crystal_density_diffrn 2.225
_exptl_crystal_density_method 'not measured'
_exptl_crystal_description chunk
_exptl_crystal_F_000 1624
_exptl_crystal_size_max 0.22
_exptl_crystal_size_mid 0.21
_exptl_crystal_size_min 0.19
_refine_diff_density_max 0.757
_refine_diff_density_min -0.812
_refine_ls_abs_structure_details 'Flack (1983), 2283 Friedel pairs'
_refine_ls_abs_structure_Flack 0.014(8)
_refine_ls_extinction_method none
_refine_ls_goodness_of_fit_ref 1.053
_refine_ls_hydrogen_treatment constr
_refine_ls_matrix_type full
_refine_ls_number_parameters 298
_refine_ls_number_reflns 4770
_refine_ls_number_restraints 1
_refine_ls_restrained_S_all 1.052
_refine_ls_R_factor_all 0.0257
_refine_ls_R_factor_gt 0.0249
_refine_ls_shift/su_max 0.001
_refine_ls_shift/su_mean 0.000
_refine_ls_structure_factor_coef Fsqd
_refine_ls_weighting_details 'calc w=1/[\s^2^(Fo^2^)+(0.0110P)^2^+3.9118P] where P=(Fo^2^+2Fc^2^)/3'
_refine_ls_weighting_scheme calc
_refine_ls_wR_factor_gt 0.0629
_refine_ls_wR_factor_ref 0.0632
_reflns_number_gt 4621
_reflns_number_total 4770
_reflns_threshold_expression I>2sigma(I)
_cod_data_source_file fj2370.cif
_cod_data_source_block I
_cod_database_code 2228706
_cod_database_fobs_code 2228706

loop_
_symmetry_equiv_pos_as_xyz
'x, y, z'
'-x, -y, z+1/2'
'-x+1/2, y+1/2, z+1/2'
'x+1/2, -y+1/2, z'

loop_
_atom_site_type_symbol
_atom_site_label
_atom_site_fract_x
_atom_site_fract_y
_atom_site_fract_z
_atom_site_U_iso_or_equiv
_atom_site_adp_type
_atom_site_calc_flag
_atom_site_refinement_flags
_atom_site_occupancy
_atom_site_disorder_assembly
_atom_site_disorder_group
Cl Cl1 -0.07615(15) 0.82567(17) 0.92236(14) 0.0565(5) Uani d . 1 . .
Au Au1 -0.059247(18) 0.86691(2) 0.77316(2) 0.04850(8) Uani d . 1 . .
Au Au2 0.148444(19) 0.78078(2) 0.72563(2) 0.05055(8) Uani d . 1 . .
C C4 -0.0452(5) 0.8105(7) 0.4587(5) 0.0498(17) Uani d . 1 . .
H H4 -0.0476 0.8790 0.4328 0.060 Uiso calc R 1 . .
Cl Cl2 0.13552(17) 0.64675(18) 0.82822(17) 0.0687(5) Uani d . 1 . .
P P2 0.16917(13) 0.90358(15) 0.61806(13) 0.0437(4) Uani d . 1 . .
P P1 -0.05098(13) 0.91073(16) 0.62748(13) 0.0445(4) Uani d . 1 . .
C C5 -0.0428(6) 0.7239(8) 0.4036(6) 0.063(2) Uani d . 1 . .
H H5 -0.0420 0.7325 0.3398 0.076 Uiso calc R 1 . .
C C6 -0.0414(6) 0.6240(7) 0.4409(6) 0.057(2) Uani d . 1 . .
H H6 -0.0424 0.5640 0.4025 0.069 Uiso calc R 1 . .
C C7 -0.0388(5) 0.6106(6) 0.5327(6) 0.0510(17) Uani d . 1 . .
H H7 -0.0357 0.5417 0.5577 0.061 Uiso calc R 1 . .
C C8 -0.0406(5) 0.6990(6) 0.5898(6) 0.0501(17) Uani d . 1 . .
H H8 -0.0394 0.6905 0.6536 0.060 Uiso calc R 1 . .
C C3 -0.0442(5) 0.7994(5) 0.5514(5) 0.0408(14) Uani d . 1 . .
C C15 0.2655(5) 0.9971(6) 0.6416(5) 0.0490(17) Uani d . 1 . .
C C16 0.3248(5) 0.9752(7) 0.7136(5) 0.0539(18) Uani d . 1 . .
H H16 0.3108 0.9175 0.7523 0.065 Uiso calc R 1 . .
C C17 0.4056(6) 1.0377(7) 0.7298(7) 0.070(2) Uani d . 1 . .
H H17 0.4486 1.0205 0.7775 0.083 Uiso calc R 1 . .
C C19 0.3635(6) 1.1447(7) 0.6058(8) 0.068(3) Uani d . 1 . .
H H19 0.3775 1.2027 0.5674 0.082 Uiso calc R 1 . .
C C20 0.2838(5) 1.0835(6) 0.5887(6) 0.0572(19) Uani d . 1 . .
H H20 0.2416 1.1012 0.5405 0.069 Uiso calc R 1 . .
C C1 0.0603(5) 0.9886(5) 0.6014(5) 0.0449(16) Uani d . 1 . .
H H1 0.0579 1.0120 0.5370 0.054 Uiso calc R 1 . .
C C9 -0.1500(5) 0.9924(6) 0.5901(5) 0.0480(17) Uani d . 1 . .
C C10 -0.1467(5) 1.0590(7) 0.5165(6) 0.058(2) Uani d . 1 . .
H H10 -0.0883 1.0675 0.4839 0.069 Uiso calc R 1 . .
C C11 -0.2286(6) 1.1138(6) 0.4897(7) 0.065(2) Uani d . 1 . .
H H11 -0.2268 1.1594 0.4388 0.078 Uiso calc R 1 . .
C C14 -0.2361(5) 0.9810(5) 0.6381(5) 0.0496(17) Uani d . 1 . .
H H14 -0.2393 0.9350 0.6887 0.059 Uiso calc R 1 . .
C C2 0.0620(5) 1.0809(7) 0.6594(6) 0.057(2) Uani d . 1 . .
N N1 0.0639(6) 1.1521(7) 0.7045(7) 0.086(3) Uani d . 1 . .
C C21 0.1903(5) 0.8482(6) 0.5076(5) 0.0443(15) Uani d . 1 . .
C C22 0.1955(6) 0.9097(6) 0.4297(5) 0.0536(18) Uani d . 1 . .
H H22 0.1890 0.9842 0.4333 0.064 Uiso calc R 1 . .
C C23 0.2103(6) 0.8614(8) 0.3471(6) 0.064(2) Uani d . 1 . .
H H23 0.2137 0.9033 0.2940 0.077 Uiso calc R 1 . .
C C25 0.2138(6) 0.6929(7) 0.4167(6) 0.0544(18) Uani d . 1 . .
H H25 0.2198 0.6185 0.4122 0.065 Uiso calc R 1 . .
C C26 0.1985(5) 0.7393(5) 0.4999(5) 0.0477(17) Uani d . 1 . .
H H26 0.1935 0.6964 0.5523 0.057 Uiso calc R 1 . .
C C18 0.4224(6) 1.1235(7) 0.6765(8) 0.070(3) Uani d . 1 . .
H H18 0.4754 1.1684 0.6890 0.085 Uiso calc R 1 . .
C C24 0.2203(6) 0.7542(7) 0.3403(6) 0.0578(19) Uani d . 1 . .
H H24 0.2317 0.7224 0.2832 0.069 Uiso calc R 1 . .
C C13 -0.3161(6) 1.0369(7) 0.6115(6) 0.0594(19) Uani d . 1 . .
H H13 -0.3741 1.0303 0.6450 0.071 Uiso calc R 1 . .
C C12 -0.3136(6) 1.1007(7) 0.5390(7) 0.067(2) Uani d . 1 . .
H H12 -0.3701 1.1372 0.5211 0.080 Uiso calc R 1 . .

loop_
_atom_site_aniso_label
_atom_site_aniso_U_11
_atom_site_aniso_U_22
_atom_site_aniso_U_33
_atom_site_aniso_U_12
_atom_site_aniso_U_13
_atom_site_aniso_U_23
Cl1 0.0629(12) 0.0548(11) 0.0517(11) 0.0020(9) 0.0055(9) -0.0002(9)
Au1 0.04863(14) 0.05302(15) 0.04384(14) 0.00237(11) 0.00289(15) -0.00088(14)
Au2 0.05242(15) 0.05362(15) 0.04561(14) 0.00443(12) -0.00177(14) 0.00171(15)
C4 0.041(4) 0.059(4) 0.050(4) 0.006(3) 0.003(3) 0.002(3)
Cl2 0.0773(14) 0.0705(13) 0.0582(12) 0.0084(11) 0.0039(11) 0.0115(10)
P2 0.0410(9) 0.0456(10) 0.0444(9) 0.0022(7) -0.0042(8) -0.0037(8)
P1 0.0394(9) 0.0489(10) 0.0453(10) 0.0034(7) -0.0022(7) -0.0012(8)
C5 0.056(5) 0.093(7) 0.041(4) 0.004(4) 0.002(4) -0.006(4)
C6 0.046(4) 0.063(5) 0.063(5) -0.009(4) 0.009(4) -0.020(4)
C7 0.049(4) 0.048(4) 0.056(5) -0.007(3) 0.009(4) -0.009(3)
C8 0.049(4) 0.047(4) 0.055(4) -0.014(3) 0.004(3) -0.003(3)
C3 0.034(3) 0.047(4) 0.041(4) -0.002(3) -0.004(3) 0.001(3)
C15 0.040(3) 0.052(4) 0.055(4) 0.005(3) -0.006(3) -0.016(3)
C16 0.045(4) 0.071(5) 0.046(4) 0.003(3) 0.001(3) -0.016(4)
C17 0.059(4) 0.084(6) 0.066(5) 0.002(4) -0.018(5) -0.019(5)
C19 0.055(5) 0.044(4) 0.106(8) -0.002(3) -0.003(5) -0.005(4)
C20 0.047(4) 0.046(4) 0.078(5) 0.001(3) -0.008(4) -0.005(4)
C1 0.044(4) 0.045(4) 0.046(4) 0.005(3) -0.005(3) -0.007(3)
C9 0.043(4) 0.047(4) 0.054(4) 0.008(3) -0.002(3) -0.005(3)
C10 0.046(4) 0.061(5) 0.066(5) -0.001(3) -0.002(4) 0.012(4)
C11 0.063(5) 0.050(5) 0.082(6) -0.001(4) -0.021(5) 0.012(4)
C14 0.051(4) 0.040(4) 0.058(4) -0.002(3) 0.001(3) -0.007(3)
C2 0.042(4) 0.063(5) 0.067(5) 0.005(3) -0.008(4) -0.017(4)
N1 0.072(5) 0.071(5) 0.115(8) 0.014(4) -0.015(5) -0.045(5)
C21 0.033(3) 0.052(4) 0.048(4) -0.001(3) -0.004(3) -0.006(3)
C22 0.063(5) 0.045(4) 0.052(4) 0.000(4) 0.005(4) 0.001(3)
C23 0.066(5) 0.076(6) 0.051(5) 0.002(4) 0.007(4) 0.007(4)
C25 0.049(4) 0.053(4) 0.061(5) 0.001(3) -0.003(4) -0.012(4)
C26 0.043(4) 0.045(4) 0.055(4) -0.001(3) -0.007(3) 0.003(3)
C18 0.052(5) 0.059(5) 0.100(7) -0.002(4) 0.002(5) -0.031(5)
C24 0.051(4) 0.072(5) 0.051(5) -0.004(4) 0.005(4) -0.006(4)
C13 0.046(4) 0.062(5) 0.071(5) 0.000(4) -0.003(4) -0.003(4)
C12 0.053(5) 0.066(5) 0.082(6) 0.011(4) -0.014(5) -0.004(5)

loop_
_atom_type_symbol
_atom_type_description
_atom_type_scat_dispersion_real
_atom_type_scat_dispersion_imag
_atom_type_scat_source
C C 0.0033 0.0016 'International Tables Vol C Tables 4.2.6.8 and 6.1.1.4'
H H 0.0000 0.0000 'International Tables Vol C Tables 4.2.6.8 and 6.1.1.4'
N N 0.0061 0.0033 'International Tables Vol C Tables 4.2.6.8 and 6.1.1.4'
P P 0.1023 0.0942 'International Tables Vol C Tables 4.2.6.8 and 6.1.1.4'
Cl Cl 0.1484 0.1585 'International Tables Vol C Tables 4.2.6.8 and 6.1.1.4'
Au Au -2.0133 8.8022 'International Tables Vol C Tables 4.2.6.8 and 6.1.1.4'

loop_
_geom_angle_atom_site_label_1
_geom_angle_atom_site_label_2
_geom_angle_atom_site_label_3
_geom_angle_site_symmetry_1
_geom_angle_site_symmetry_3
_geom_angle
_geom_angle_publ_flag
P1 Au1 Cl1 . . 176.84(7) ?
P1 Au1 Au2 . . 79.88(5) ?
Cl1 Au1 Au2 . . 103.28(5) ?
P2 Au2 Cl2 . . 175.21(8) ?
P2 Au2 Au1 . . 92.01(5) ?
Cl2 Au2 Au1 . . 92.15(6) ?
C5 C4 C3 . . 120.7(8) ?
C5 C4 H4 . . 119.6 ?
C3 C4 H4 . . 119.6 ?
C21 P2 C15 . . 107.9(3) ?
C21 P2 C1 . . 103.7(3) ?
C15 P2 C1 . . 104.1(3) ?
C21 P2 Au2 . . 113.2(3) ?
C15 P2 Au2 . . 114.2(3) ?
C1 P2 Au2 . . 112.8(3) ?
C3 P1 C9 . . 107.2(3) ?
C3 P1 C1 . . 103.9(3) ?
C9 P1 C1 . . 105.3(3) ?
C3 P1 Au1 . . 114.2(2) ?
C9 P1 Au1 . . 113.5(3) ?
C1 P1 Au1 . . 111.9(2) ?
C4 C5 C6 . . 119.9(8) ?
C4 C5 H5 . . 120.0 ?
C6 C5 H5 . . 120.0 ?
C7 C6 C5 . . 120.7(8) ?
C7 C6 H6 . . 119.7 ?
C5 C6 H6 . . 119.7 ?
C6 C7 C8 . . 119.8(8) ?
C6 C7 H7 . . 120.1 ?
C8 C7 H7 . . 120.1 ?
C3 C8 C7 . . 119.0(8) ?
C3 C8 H8 . . 120.5 ?
C7 C8 H8 . . 120.5 ?
C4 C3 C8 . . 119.9(7) ?
C4 C3 P1 . . 122.6(6) ?
C8 C3 P1 . . 117.5(6) ?
C20 C15 C16 . . 119.4(7) ?
C20 C15 P2 . . 123.2(6) ?
C16 C15 P2 . . 117.3(6) ?
C15 C16 C17 . . 120.2(8) ?
C15 C16 H16 . . 119.9 ?
C17 C16 H16 . . 119.9 ?
C18 C17 C16 . . 119.4(9) ?
C18 C17 H17 . . 120.3 ?
C16 C17 H17 . . 120.3 ?
C18 C19 C20 . . 121.1(10) ?
C18 C19 H19 . . 119.4 ?
C20 C19 H19 . . 119.4 ?
C15 C20 C19 . . 119.7(8) ?
C15 C20 H20 . . 120.1 ?
C19 C20 H20 . . 120.1 ?
C2 C1 P2 . . 112.0(5) ?
C2 C1 P1 . . 108.4(5) ?
P2 C1 P1 . . 109.7(4) ?
C2 C1 H1 . . 108.9 ?
P2 C1 H1 . . 108.9 ?
P1 C1 H1 . . 108.9 ?
C10 C9 C14 . . 119.5(6) ?
C10 C9 P1 . . 124.5(6) ?
C14 C9 P1 . . 115.9(6) ?
C9 C10 C11 . . 120.2(8) ?
C9 C10 H10 . . 119.9 ?
C11 C10 H10 . . 119.9 ?
C10 C11 C12 . . 118.9(8) ?
C10 C11 H11 . . 120.5 ?
C12 C11 H11 . . 120.5 ?
C13 C14 C9 . . 119.6(7) ?
C13 C14 H14 . . 120.2 ?
C9 C14 H14 . . 120.2 ?
N1 C2 C1 . . 179.5(9) ?
C26 C21 C22 . . 118.9(7) ?
C26 C21 P2 . . 118.4(6) ?
C22 C21 P2 . . 122.7(6) ?
C23 C22 C21 . . 119.4(8) ?
C23 C22 H22 . . 120.3 ?
C21 C22 H22 . . 120.3 ?
C24 C23 C22 . . 121.3(8) ?
C24 C23 H23 . . 119.3 ?
C22 C23 H23 . . 119.3 ?
C24 C25 C26 . . 120.1(8) ?
C24 C25 H25 . . 120.0 ?
C26 C25 H25 . . 120.0 ?
C25 C26 C21 . . 120.6(7) ?
C25 C26 H26 . . 119.7 ?
C21 C26 H26 . . 119.7 ?
C19 C18 C17 . . 120.1(8) ?
C19 C18 H18 . . 120.0 ?
C17 C18 H18 . . 120.0 ?
C23 C24 C25 . . 119.6(8) ?
C23 C24 H24 . . 120.2 ?
C25 C24 H24 . . 120.2 ?
C12 C13 C14 . . 121.1(8) ?
C12 C13 H13 . . 119.5 ?
C14 C13 H13 . . 119.5 ?
C13 C12 C11 . . 120.7(8) ?
C13 C12 H12 . . 119.7 ?
C11 C12 H12 . . 119.7 ?

loop_
_geom_bond_atom_site_label_1
_geom_bond_atom_site_label_2
_geom_bond_site_symmetry_2
_geom_bond_distance
_geom_bond_publ_flag
Cl1 Au1 . 2.281(2) ?
Au1 P1 . 2.229(2) ?
Au1 Au2 . 3.1669(4) ?
Au2 P2 . 2.245(2) ?
Au2 Cl2 . 2.286(2) ?
C4 C5 . 1.367(12) ?
C4 C3 . 1.379(11) ?
C4 H4 . 0.9500 ?
P2 C21 . 1.802(7) ?
P2 C15 . 1.822(7) ?
P2 C1 . 1.874(7) ?
P1 C3 . 1.808(7) ?
P1 C9 . 1.810(7) ?
P1 C1 . 1.876(7) ?
C5 C6 . 1.383(13) ?
C5 H5 . 0.9500 ?
C6 C7 . 1.369(13) ?
C6 H6 . 0.9500 ?
C7 C8 . 1.404(10) ?
C7 H7 . 0.9500 ?
C8 C3 . 1.396(10) ?
C8 H8 . 0.9500 ?
C15 C20 . 1.371(11) ?
C15 C16 . 1.375(10) ?
C16 C17 . 1.396(11) ?
C16 H16 . 0.9500 ?
C17 C18 . 1.364(14) ?
C17 H17 . 0.9500 ?
C19 C18 . 1.355(15) ?
C19 C20 . 1.377(11) ?
C19 H19 . 0.9500 ?
C20 H20 . 0.9500 ?
C1 C2 . 1.451(10) ?
C1 H1 . 1.0000 ?
C9 C10 . 1.379(12) ?
C9 C14 . 1.398(10) ?
C10 C11 . 1.391(11) ?
C10 H10 . 0.9500 ?
C11 C12 . 1.399(13) ?
C11 H11 . 0.9500 ?
C14 C13 . 1.377(11) ?
C14 H14 . 0.9500 ?
C2 N1 . 1.125(11) ?
C21 C26 . 1.391(10) ?
C21 C22 . 1.394(11) ?
C22 C23 . 1.383(12) ?
C22 H22 . 0.9500 ?
C23 C24 . 1.370(12) ?
C23 H23 . 0.9500 ?
C25 C24 . 1.374(12) ?
C25 C26 . 1.381(11) ?
C25 H25 . 0.9500 ?
C26 H26 . 0.9500 ?
C18 H18 . 0.9500 ?
C24 H24 . 0.9500 ?
C13 C12 . 1.344(13) ?
C13 H13 . 0.9500 ?
C12 H12 . 0.9500 ?

loop_
_geom_torsion_atom_site_label_1
_geom_torsion_atom_site_label_2
_geom_torsion_atom_site_label_3
_geom_torsion_atom_site_label_4
_geom_torsion_site_symmetry_1
_geom_torsion_site_symmetry_2
_geom_torsion_site_symmetry_3
_geom_torsion_site_symmetry_4
_geom_torsion
_geom_torsion_publ_flag
P1 Au1 Au2 P2 . . . . 29.20(7) ?
Cl1 Au1 Au2 P2 . . . . -150.94(7) ?
P1 Au1 Au2 Cl2 . . . . -148.43(8) ?
Cl1 Au1 Au2 Cl2 . . . . 31.43(9) ?
Au1 Au2 P2 C21 . . . . -120.8(2) ?
Au1 Au2 P2 C15 . . . . 115.3(3) ?
Au1 Au2 P2 C1 . . . . -3.4(2) ?
Au2 Au1 P1 C3 . . . . 64.8(2) ?
Au2 Au1 P1 C9 . . . . -171.9(3) ?
Au2 Au1 P1 C1 . . . . -52.9(2) ?
C3 C4 C5 C6 . . . . 1.4(12) ?
C4 C5 C6 C7 . . . . -2.5(13) ?
C5 C6 C7 C8 . . . . 2.1(12) ?
C6 C7 C8 C3 . . . . -0.6(11) ?
C5 C4 C3 C8 . . . . 0.1(11) ?
C5 C4 C3 P1 . . . . -178.1(6) ?
C7 C8 C3 C4 . . . . -0.5(10) ?
C7 C8 C3 P1 . . . . 177.8(5) ?
C9 P1 C3 C4 . . . . 48.9(7) ?
C1 P1 C3 C4 . . . . -62.3(6) ?
Au1 P1 C3 C4 . . . . 175.5(5) ?
C9 P1 C3 C8 . . . . -129.4(6) ?
C1 P1 C3 C8 . . . . 119.4(6) ?
Au1 P1 C3 C8 . . . . -2.7(6) ?
C21 P2 C15 C20 . . . . 59.5(7) ?
C1 P2 C15 C20 . . . . -50.3(7) ?
Au2 P2 C15 C20 . . . . -173.8(6) ?
C21 P2 C15 C16 . . . . -117.1(6) ?
C1 P2 C15 C16 . . . . 133.2(6) ?
Au2 P2 C15 C16 . . . . 9.7(6) ?
C20 C15 C16 C17 . . . . -3.1(11) ?
P2 C15 C16 C17 . . . . 173.5(6) ?
C15 C16 C17 C18 . . . . 3.3(12) ?
C16 C15 C20 C19 . . . . 2.8(12) ?
P2 C15 C20 C19 . . . . -173.7(7) ?
C18 C19 C20 C15 . . . . -2.7(14) ?
C21 P2 C1 C2 . . . . -147.4(6) ?
C15 P2 C1 C2 . . . . -34.5(7) ?
Au2 P2 C1 C2 . . . . 89.8(6) ?
C21 P2 C1 P1 . . . . 92.2(4) ?
C15 P2 C1 P1 . . . . -155.0(4) ?
Au2 P2 C1 P1 . . . . -30.6(4) ?
C3 P1 C1 C2 . . . . 179.9(5) ?
C9 P1 C1 C2 . . . . 67.3(6) ?
Au1 P1 C1 C2 . . . . -56.4(6) ?
C3 P1 C1 P2 . . . . -57.6(4) ?
C9 P1 C1 P2 . . . . -170.2(4) ?
Au1 P1 C1 P2 . . . . 66.1(4) ?
C3 P1 C9 C10 . . . . -76.6(8) ?
C1 P1 C9 C10 . . . . 33.7(8) ?
Au1 P1 C9 C10 . . . . 156.3(6) ?
C3 P1 C9 C14 . . . . 100.1(6) ?
C1 P1 C9 C14 . . . . -149.7(5) ?
Au1 P1 C9 C14 . . . . -27.0(6) ?
C14 C9 C10 C11 . . . . -0.5(12) ?
P1 C9 C10 C11 . . . . 176.0(7) ?
C9 C10 C11 C12 . . . . 0.5(14) ?
C10 C9 C14 C13 . . . . -0.4(11) ?
P1 C9 C14 C13 . . . . -177.2(6) ?
C15 P2 C21 C26 . . . . 122.9(6) ?
C1 P2 C21 C26 . . . . -127.0(6) ?
Au2 P2 C21 C26 . . . . -4.4(6) ?
C15 P2 C21 C22 . . . . -59.2(7) ?
C1 P2 C21 C22 . . . . 50.9(7) ?
Au2 P2 C21 C22 . . . . 173.5(6) ?
C26 C21 C22 C23 . . . . -1.1(12) ?
P2 C21 C22 C23 . . . . -179.0(7) ?
C21 C22 C23 C24 . . . . -0.2(13) ?
C24 C25 C26 C21 . . . . -0.5(12) ?
C22 C21 C26 C25 . . . . 1.5(11) ?
P2 C21 C26 C25 . . . . 179.4(6) ?
C20 C19 C18 C17 . . . . 2.9(15) ?
C16 C17 C18 C19 . . . . -3.2(14) ?
C22 C23 C24 C25 . . . . 1.2(14) ?
C26 C25 C24 C23 . . . . -0.8(13) ?
C9 C14 C13 C12 . . . . 1.4(12) ?
C14 C13 C12 C11 . . . . -1.5(14) ?
C10 C11 C12 C13 . . . . 0.5(14) ?
